data_7023430
loop_
_publ_author_name
'Alcazar, Laura'
'Cordero, Beatriz'
'Esteban, Jordi'
'Tangoulis, Vassilis'
'Font-Bardia, Merc\`e'
'Calvet, Teresa'
'Escuer, Albert'

_publ_section_title
;
 Manganese clusters derived from 2-pyridylcyanoxime: new topologies and a
 large spin ground state in pyridyloximate chemistry.
;
_journal_issue 34
_journal_name_full 'Dalton transactions (Cambridge, England : 2003)'
_journal_page_first 12334
_journal_page_last 12345
_journal_paper_doi 10.1039/c3dt51329g
_journal_volume 42
_journal_year 2013
_chemical_formula_moiety 'C56 H40 Cl4 Mn8 N24 O16, 3(C H2 Cl2),2(H2 O)'
_chemical_formula_sum 'C60 H52 Cl12 Mn8 N24 O16'
_chemical_formula_weight 2230.18
_chemical_name_systematic
;
 ?
;
_space_group_IT_number 15
_symmetry_cell_setting monoclinic
_symmetry_space_group_name_Hall '-C 2yc'
_symmetry_space_group_name_H-M 'C 1 2/c 1'
_atom_sites_solution_hydrogens geom
_atom_sites_solution_primary direct
_atom_sites_solution_secondary difmap
_audit_creation_method SHELXL-97
_cell_angle_alpha 90.00
_cell_angle_beta 95.701(5)
_cell_angle_gamma 90.00
_cell_formula_units_Z 4
_cell_length_a 25.055(2)
_cell_length_b 15.5062(13)
_cell_length_c 21.1912(16)
_cell_measurement_reflns_used 1965
_cell_measurement_temperature 100(2)
_cell_measurement_theta_max 21.09
_cell_measurement_theta_min 2.63
_cell_volume 8192.2(11)
_computing_cell_refinement 'Bruker SAINT'
_computing_data_collection 'Bruker APEX2'
_computing_data_reduction 'Bruker SAINT A'
_computing_molecular_graphics 'ORTEP (Brueggermann and Smith, 1990)'
_computing_publication_material 'PLATON (Spek, 1990)'
_computing_structure_refinement 'SHELXL-97 (Sheldrick, 1997)'
_computing_structure_solution 'SHELXS-97 (Sheldrick, 1997)'
_diffrn_ambient_temperature 100(2)
_diffrn_measured_fraction_theta_full 0.993
_diffrn_measured_fraction_theta_max 0.993
_diffrn_measurement_device_type 'Bruker APEX-II CCD'
_diffrn_measurement_method '\f and \w scans'
_diffrn_radiation_monochromator graphite
_diffrn_radiation_source 'fine-focus sealed tube'
_diffrn_radiation_type MoK\a
_diffrn_radiation_wavelength 0.71073
_diffrn_reflns_av_R_equivalents 0.0000
_diffrn_reflns_av_sigmaI/netI 0.0904
_diffrn_reflns_limit_h_max 31
_diffrn_reflns_limit_h_min -31
_diffrn_reflns_limit_k_max 19
_diffrn_reflns_limit_k_min 0
_diffrn_reflns_limit_l_max 26
_diffrn_reflns_limit_l_min 0
_diffrn_reflns_number 8434
_diffrn_reflns_theta_full 26.48
_diffrn_reflns_theta_max 26.48
_diffrn_reflns_theta_min 1.55
_exptl_absorpt_coefficient_mu 1.661
_exptl_absorpt_correction_T_max 0.88
_exptl_absorpt_correction_T_min 0.19
_exptl_absorpt_correction_type empirical
_exptl_absorpt_process_details sadabs
_exptl_crystal_colour black
_exptl_crystal_density_diffrn 1.808
_exptl_crystal_density_method 'not measured'
_exptl_crystal_description plate
_exptl_crystal_F_000 4448
_exptl_crystal_size_max 0.17
_exptl_crystal_size_mid 0.14
_exptl_crystal_size_min 0.08
_refine_diff_density_max 0.732
_refine_diff_density_min -1.539
_refine_diff_density_rms 0.119
_refine_ls_extinction_method none
_refine_ls_goodness_of_fit_ref 1.007
_refine_ls_hydrogen_treatment mixed
_refine_ls_matrix_type full
_refine_ls_number_parameters 556
_refine_ls_number_reflns 8434
_refine_ls_number_restraints 17
_refine_ls_restrained_S_all 1.010
_refine_ls_R_factor_all 0.0905
_refine_ls_R_factor_gt 0.0448
_refine_ls_shift/su_max 0.001
_refine_ls_shift/su_mean 0.000
_refine_ls_structure_factor_coef Fsqd
_refine_ls_weighting_details 'calc w=1/[\s^2^(Fo^2^)+(0.0639P)^2^+0.0000P] where P=(Fo^2^+2Fc^2^)/3'
_refine_ls_weighting_scheme calc
_refine_ls_wR_factor_gt 0.1125
_refine_ls_wR_factor_ref 0.1301
_reflns_number_gt 5320
_reflns_number_total 8434
_reflns_threshold_expression >2sigma(I)
_cod_data_source_file c3dt51329g.txt
_cod_data_source_block af13fua1na
_cod_depositor_comments
;
The following automatic conversions were performed:

'_symmetry_cell_setting' value 'Monoclinic' changed to 'monoclinic'
according to /home/saulius/struct/CIF-dictionaries/cif_core.dic
dictionary named 'cif_core.dic' version 2.4.2 from 2011-04-26.

Automatic conversion script
Id: cif_fix_values 1891 2012-01-12 08:04:46Z andrius 
;
_cod_original_cell_volume 8192.3(12)
_cod_original_sg_symbol_H-M C2/c
_cod_database_code 7023430

loop_
_symmetry_equiv_pos_as_xyz
'x, y, z'
'-x, y, -z+1/2'
'x+1/2, y+1/2, z'
'-x+1/2, y+1/2, -z+1/2'
'-x, -y, -z'
'x, -y, z-1/2'
'-x+1/2, -y+1/2, -z'
'x+1/2, -y+1/2, z-1/2'

loop_
_atom_site_label
_atom_site_type_symbol
_atom_site_fract_x
_atom_site_fract_y
_atom_site_fract_z
_atom_site_U_iso_or_equiv
_atom_site_adp_type
_atom_site_occupancy
_atom_site_symmetry_multiplicity
_atom_site_calc_flag
_atom_site_refinement_flags
_atom_site_disorder_assembly
_atom_site_disorder_group
Mn1 Mn 0.45168(3) 0.28296(4) 0.20977(3) 0.01552(17) Uani 1 1 d . . .
Mn2 Mn 0.46688(3) 0.12559(4) 0.30006(3) 0.01596(17) Uani 1 1 d D . .
Mn3 Mn 0.39248(3) 0.08311(5) 0.15111(3) 0.01892(18) Uani 1 1 d . . .
Mn4 Mn 0.42531(3) 0.32682(5) 0.36564(3) 0.01838(18) Uani 1 1 d . . .
Cl1 Cl 0.40053(5) -0.06965(8) 0.17066(6) 0.0322(3) Uani 1 1 d . . .
Cl2 Cl 0.43614(5) 0.47842(7) 0.33347(5) 0.0230(3) Uani 1 1 d D . .
O1 O 0.39023(12) 0.1231(2) 0.30487(13) 0.0197(7) Uani 1 1 d . . .
O2 O 0.37516(12) 0.29098(19) 0.22174(13) 0.0190(7) Uani 1 1 d . . .
O3 O 0.47478(11) 0.13178(19) 0.39320(13) 0.0178(7) Uani 1 1 d . . .
O4 O 0.45894(11) 0.13354(18) 0.21096(13) 0.0158(7) Uani 1 1 d . . .
O5 O 0.43104(12) 0.28207(19) 0.11882(13) 0.0195(7) Uani 1 1 d . . .
O6 O 0.44774(12) 0.4268(2) 0.19387(14) 0.0200(7) Uani 1 1 d D . .
H6O H 0.4403(17) 0.447(3) 0.2303(12) 0.024 Uiso 1 1 d D . .
H6AO H 0.4820(10) 0.435(3) 0.188(2) 0.024 Uiso 1 1 d D . .
O7 O 0.47308(11) 0.27624(19) 0.29655(13) 0.0170(7) Uani 1 1 d . . .
O8 O 0.47460(14) -0.0159(2) 0.31730(15) 0.0292(8) Uani 1 1 d D . .
H8OA H 0.5094(7) -0.0204(9) 0.3099(17) 0.035 Uiso 1 1 d D . .
H8OB H 0.4701(15) -0.022(3) 0.3586(7) 0.035 Uiso 1 1 d D . .
N1 N 0.29979(15) 0.0882(2) 0.13945(17) 0.0206(9) Uani 1 1 d . . .
N2 N 0.26910(17) 0.1390(3) 0.3579(2) 0.0299(10) Uani 1 1 d . . .
N3 N 0.33830(15) 0.3300(3) 0.39967(18) 0.0232(9) Uani 1 1 d . . .
N4 N 0.23608(19) 0.3211(3) 0.1982(2) 0.0432(12) Uani 1 1 d . . .
N5 N 0.44966(15) 0.3628(2) 0.46801(17) 0.0202(9) Uani 1 1 d . . .
N6 N 0.50699(16) 0.0896(3) 0.55267(19) 0.0280(10) Uani 1 1 d . . .
N7 N 0.38766(14) 0.0554(3) 0.04168(17) 0.0213(9) Uani 1 1 d . . .
N8 N 0.41018(16) 0.3451(3) -0.0315(2) 0.0298(10) Uani 1 1 d . . .
N9 N 0.41009(14) 0.2079(2) 0.09515(17) 0.0186(9) Uani 1 1 d . . .
N10 N 0.36043(15) 0.1075(2) 0.24977(17) 0.0190(9) Uani 1 1 d . . .
N11 N 0.46006(14) 0.2057(2) 0.41809(16) 0.0162(8) Uani 1 1 d . . .
N12 N 0.36260(15) 0.3081(2) 0.28089(17) 0.0206(9) Uani 1 1 d . . .
C1 C 0.26800(18) 0.0756(3) 0.0857(2) 0.0246(11) Uani 1 1 d . . .
H1 H 0.2842 0.0727 0.0481 0.029 Uiso 1 1 calc R . .
C2 C 0.21351(19) 0.0667(3) 0.0818(2) 0.0258(11) Uani 1 1 d . . .
H2 H 0.1937 0.0581 0.0428 0.031 Uiso 1 1 calc R . .
C3 C 0.18859(19) 0.0707(3) 0.1364(2) 0.0276(12) Uani 1 1 d . . .
H3 H 0.1515 0.0657 0.1351 0.033 Uiso 1 1 calc R . .
C4 C 0.21982(19) 0.0824(3) 0.1937(2) 0.0270(12) Uani 1 1 d . . .
H4 H 0.2042 0.0842 0.2317 0.032 Uiso 1 1 calc R . .
C5 C 0.27426(18) 0.0913(3) 0.1931(2) 0.0200(10) Uani 1 1 d . . .
C6 C 0.30916(18) 0.1079(3) 0.2523(2) 0.0188(10) Uani 1 1 d . . .
C7 C 0.28638(18) 0.1240(3) 0.3110(2) 0.0201(10) Uani 1 1 d . . .
C8 C 0.32437(19) 0.3360(3) 0.4598(2) 0.0247(11) Uani 1 1 d . . .
H8 H 0.3515 0.3324 0.4930 0.030 Uiso 1 1 calc R . .
C9 C 0.2728(2) 0.3469(3) 0.4746(2) 0.0274(12) Uani 1 1 d . . .
H9 H 0.2652 0.3500 0.5167 0.033 Uiso 1 1 calc R . .
C10 C 0.2321(2) 0.3531(3) 0.4256(2) 0.0306(12) Uani 1 1 d . . .
H10 H 0.1967 0.3611 0.4342 0.037 Uiso 1 1 calc R . .
C11 C 0.2448(2) 0.3474(3) 0.3639(2) 0.0271(12) Uani 1 1 d . . .
H11 H 0.2183 0.3517 0.3301 0.033 Uiso 1 1 calc R . .
C12 C 0.29790(18) 0.3352(3) 0.3531(2) 0.0198(10) Uani 1 1 d . . .
C13 C 0.31230(18) 0.3225(3) 0.2881(2) 0.0188(10) Uani 1 1 d . . .
C14 C 0.2710(2) 0.3208(3) 0.2361(2) 0.0255(12) Uani 1 1 d . . .
C15 C 0.44290(18) 0.4406(3) 0.4921(2) 0.0227(11) Uani 1 1 d . . .
H15 H 0.4371 0.4870 0.4644 0.027 Uiso 1 1 calc R . .
C16 C 0.44418(19) 0.4555(3) 0.5564(2) 0.0286(12) Uani 1 1 d . . .
H16 H 0.4392 0.5110 0.5715 0.034 Uiso 1 1 calc R . .
C17 C 0.4529(2) 0.3875(3) 0.5983(2) 0.0288(12) Uani 1 1 d . . .
H17 H 0.4541 0.3965 0.6418 0.035 Uiso 1 1 calc R . .
C18 C 0.45967(18) 0.3065(3) 0.5744(2) 0.0236(11) Uani 1 1 d . . .
H18 H 0.4647 0.2593 0.6014 0.028 Uiso 1 1 calc R . .
C19 C 0.45900(17) 0.2960(3) 0.5094(2) 0.0182(10) Uani 1 1 d . . .
C20 C 0.46844(17) 0.2121(3) 0.4799(2) 0.0182(10) Uani 1 1 d . . .
C21 C 0.37800(18) -0.0214(3) 0.0149(2) 0.0253(11) Uani 1 1 d . . .
H21 H 0.3818 -0.0702 0.0406 0.030 Uiso 1 1 calc R . .
C22 C 0.3627(2) -0.0322(4) -0.0486(2) 0.0330(13) Uani 1 1 d . . .
H22 H 0.3585 -0.0873 -0.0657 0.040 Uiso 1 1 calc R . .
C23 C 0.3538(2) 0.0391(3) -0.0868(2) 0.0314(13) Uani 1 1 d . . .
H23 H 0.3413 0.0335 -0.1295 0.038 Uiso 1 1 calc R . .
C24 C 0.36376(19) 0.1190(3) -0.0600(2) 0.0287(12) Uani 1 1 d . . .
H24 H 0.3584 0.1685 -0.0845 0.034 Uiso 1 1 calc R . .
C25 C 0.38182(18) 0.1255(3) 0.0036(2) 0.0211(11) Uani 1 1 d . . .
C26 C 0.39850(18) 0.2068(3) 0.0345(2) 0.0189(10) Uani 1 1 d . . .
C27 C 0.40506(18) 0.2836(3) -0.0034(2) 0.0211(11) Uani 1 1 d . . .
C28 C 0.48960(18) 0.1426(3) 0.5192(2) 0.0197(10) Uani 1 1 d . . .
Cl3 Cl 0.71830(6) 0.31014(10) 0.44230(7) 0.0416(4) Uani 1 1 d . . .
Cl4 Cl 0.70695(6) 0.48732(10) 0.39749(7) 0.0491(4) Uani 1 1 d . . .
C1W C 0.6742(2) 0.3889(4) 0.4054(3) 0.0483(13) Uani 1 1 d . . .
H1W1 H 0.6601 0.3684 0.3638 0.058 Uiso 1 1 calc R . .
H1W2 H 0.6443 0.3972 0.4305 0.058 Uiso 1 1 calc R . .
C2W C 0.3892(5) 0.2304(6) 0.7658(4) 0.0483(13) Uani 0.50 1 d PD A 1
H2W1 H 0.3595 0.1969 0.7789 0.058 Uiso 0.50 1 calc PR A 1
H2W2 H 0.4151 0.1901 0.7516 0.058 Uiso 0.50 1 calc PR A 1
Cl5 Cl 0.41879(13) 0.2835(2) 0.83085(14) 0.0510(7) Uani 0.50 1 d PD A 1
Cl6 Cl 0.3655(3) 0.2936(5) 0.7023(3) 0.0510(7) Uani 0.50 1 d PD A 1
Cl5' Cl 0.47220(14) 0.2728(3) 0.76225(17) 0.0705(10) Uani 0.50 1 d PD . 2
Cl6' Cl 0.3647(4) 0.3060(6) 0.7076(4) 0.0705(10) Uani 0.50 1 d PD B 2
C2W' C 0.4058(3) 0.2572(9) 0.7691(5) 0.0483(13) Uani 0.50 1 d PD B 2
H2W3 H 0.3971 0.2805 0.8093 0.058 Uiso 0.50 1 calc PR B 2
H2W4 H 0.3984 0.1958 0.7691 0.058 Uiso 0.50 1 calc PR B 2

loop_
_atom_site_aniso_label
_atom_site_aniso_U_11
_atom_site_aniso_U_22
_atom_site_aniso_U_33
_atom_site_aniso_U_23
_atom_site_aniso_U_13
_atom_site_aniso_U_12
Mn1 0.0147(4) 0.0154(4) 0.0165(3) 0.0005(3) 0.0018(3) 0.0000(3)
Mn2 0.0141(4) 0.0153(4) 0.0185(3) 0.0010(3) 0.0019(3) -0.0002(3)
Mn3 0.0160(4) 0.0182(4) 0.0226(4) -0.0010(3) 0.0020(3) -0.0013(3)
Mn4 0.0175(4) 0.0187(4) 0.0192(4) 0.0002(3) 0.0031(3) 0.0019(3)
Cl1 0.0302(7) 0.0247(7) 0.0409(7) 0.0001(6) 0.0001(6) -0.0015(6)
Cl2 0.0230(6) 0.0207(7) 0.0259(6) 0.0001(5) 0.0048(5) 0.0024(5)
O1 0.0194(18) 0.0211(18) 0.0188(16) 0.0020(14) 0.0018(13) -0.0012(14)
O2 0.0184(18) 0.0192(18) 0.0195(16) 0.0016(13) 0.0031(13) -0.0014(14)
O3 0.0164(17) 0.0141(18) 0.0231(16) 0.0006(13) 0.0025(13) 0.0003(14)
O4 0.0142(17) 0.0148(17) 0.0185(15) -0.0006(13) 0.0017(12) -0.0002(13)
O5 0.0219(18) 0.0155(18) 0.0208(16) -0.0009(14) 0.0007(13) -0.0009(14)
O6 0.0196(18) 0.0195(19) 0.0212(17) 0.0000(14) 0.0030(14) 0.0013(15)
O7 0.0175(17) 0.0179(17) 0.0160(15) -0.0007(13) 0.0030(12) -0.0005(14)
O8 0.034(2) 0.029(2) 0.0263(18) 0.0014(16) 0.0077(15) -0.0030(16)
N1 0.019(2) 0.017(2) 0.026(2) -0.0002(17) 0.0032(17) -0.0005(17)
N2 0.029(3) 0.029(3) 0.032(2) 0.001(2) 0.004(2) 0.000(2)
N3 0.022(2) 0.020(2) 0.028(2) 0.0010(18) 0.0045(18) 0.0023(18)
N4 0.032(3) 0.059(4) 0.039(3) 0.002(2) 0.005(2) 0.001(2)
N5 0.017(2) 0.019(2) 0.024(2) -0.0018(17) 0.0031(16) 0.0008(17)
N6 0.027(2) 0.029(3) 0.029(2) 0.002(2) 0.0046(18) -0.004(2)
N7 0.014(2) 0.023(2) 0.028(2) -0.0016(18) 0.0043(16) -0.0007(17)
N8 0.027(3) 0.027(3) 0.036(3) 0.004(2) 0.0013(19) -0.001(2)
N9 0.017(2) 0.017(2) 0.021(2) -0.0024(17) 0.0031(16) 0.0014(17)
N10 0.017(2) 0.018(2) 0.021(2) 0.0017(16) -0.0002(16) -0.0017(17)
N11 0.015(2) 0.014(2) 0.0204(19) -0.0006(16) 0.0043(15) -0.0009(16)
N12 0.025(2) 0.015(2) 0.021(2) 0.0011(16) 0.0009(17) -0.0020(17)
C1 0.020(3) 0.025(3) 0.029(3) 0.001(2) 0.003(2) 0.001(2)
C2 0.023(3) 0.026(3) 0.028(3) 0.001(2) 0.002(2) 0.002(2)
C3 0.019(3) 0.030(3) 0.034(3) -0.001(2) 0.001(2) -0.002(2)
C4 0.025(3) 0.027(3) 0.030(3) 0.001(2) 0.007(2) 0.001(2)
C5 0.020(3) 0.016(3) 0.024(2) 0.002(2) 0.002(2) 0.000(2)
C6 0.018(3) 0.016(3) 0.023(2) 0.0010(19) 0.0045(19) -0.002(2)
C7 0.016(3) 0.021(3) 0.024(3) 0.002(2) 0.002(2) 0.001(2)
C8 0.025(3) 0.022(3) 0.028(3) 0.000(2) 0.004(2) 0.001(2)
C9 0.026(3) 0.027(3) 0.029(3) -0.002(2) 0.007(2) -0.002(2)
C10 0.025(3) 0.031(3) 0.038(3) -0.001(2) 0.011(2) 0.001(2)
C11 0.025(3) 0.024(3) 0.032(3) 0.001(2) 0.000(2) 0.000(2)
C12 0.017(3) 0.017(3) 0.026(3) 0.000(2) 0.004(2) -0.004(2)
C13 0.014(3) 0.017(3) 0.026(2) 0.000(2) 0.0030(19) 0.001(2)
C14 0.021(3) 0.031(3) 0.026(3) 0.001(2) 0.007(2) 0.003(2)
C15 0.022(3) 0.020(3) 0.026(3) 0.000(2) 0.003(2) 0.001(2)
C16 0.028(3) 0.029(3) 0.029(3) -0.005(2) 0.004(2) 0.001(2)
C17 0.029(3) 0.029(3) 0.029(3) -0.001(2) 0.005(2) 0.001(2)
C18 0.022(3) 0.023(3) 0.025(3) 0.002(2) 0.002(2) -0.001(2)
C19 0.015(2) 0.017(3) 0.023(2) 0.002(2) 0.0022(19) 0.001(2)
C20 0.012(2) 0.021(3) 0.022(2) 0.003(2) 0.0031(18) 0.000(2)
C21 0.022(3) 0.020(3) 0.034(3) -0.005(2) 0.004(2) -0.002(2)
C22 0.028(3) 0.028(3) 0.043(3) -0.009(3) 0.000(2) 0.000(2)
C23 0.030(3) 0.032(3) 0.032(3) -0.011(2) 0.003(2) -0.001(2)
C24 0.025(3) 0.031(3) 0.029(3) 0.001(2) 0.001(2) -0.001(2)
C25 0.016(3) 0.024(3) 0.023(2) 0.000(2) 0.0019(19) 0.001(2)
C26 0.016(3) 0.020(3) 0.020(2) -0.001(2) -0.0004(18) 0.000(2)
C27 0.015(3) 0.024(3) 0.023(2) -0.003(2) -0.0005(19) 0.000(2)
C28 0.016(3) 0.021(3) 0.023(2) 0.002(2) 0.006(2) 0.001(2)
Cl3 0.0395(9) 0.0432(9) 0.0425(8) -0.0021(7) 0.0061(6) -0.0026(7)
Cl4 0.0487(10) 0.0436(10) 0.0557(9) -0.0011(7) 0.0081(7) -0.0102(7)
C1W 0.045(3) 0.051(4) 0.049(3) -0.002(3) 0.003(2) -0.014(3)
C2W 0.045(3) 0.051(4) 0.049(3) -0.002(3) 0.003(2) -0.014(3)
Cl5 0.0584(16) 0.0460(17) 0.0488(14) -0.0070(12) 0.0066(12) -0.0026(13)
Cl6 0.0584(16) 0.0460(17) 0.0488(14) -0.0070(12) 0.0066(12) -0.0026(13)
Cl5' 0.0585(18) 0.081(3) 0.072(2) -0.0037(17) 0.0029(15) 0.0071(17)
Cl6' 0.0585(18) 0.081(3) 0.072(2) -0.0037(17) 0.0029(15) 0.0071(17)
C2W' 0.045(3) 0.051(4) 0.049(3) -0.002(3) 0.003(2) -0.014(3)

loop_
_atom_type_symbol
_atom_type_description
_atom_type_scat_dispersion_real
_atom_type_scat_dispersion_imag
_atom_type_scat_source
C C 0.0033 0.0016 'International Tables Vol C Tables 4.2.6.8 and 6.1.1.4'
H H 0.0000 0.0000 'International Tables Vol C Tables 4.2.6.8 and 6.1.1.4'
Mn Mn 0.3368 0.7283 'International Tables Vol C Tables 4.2.6.8 and 6.1.1.4'
N N 0.0061 0.0033 'International Tables Vol C Tables 4.2.6.8 and 6.1.1.4'
O O 0.0106 0.0060 'International Tables Vol C Tables 4.2.6.8 and 6.1.1.4'
Cl Cl 0.1484 0.1585 'International Tables Vol C Tables 4.2.6.8 and 6.1.1.4'

loop_
_geom_angle_atom_site_label_1
_geom_angle_atom_site_label_2
_geom_angle_atom_site_label_3
_geom_angle
_geom_angle_site_symmetry_1
_geom_angle_site_symmetry_3
O7 Mn1 O7 82.93(13) . 2_655
O7 Mn1 O5 176.17(13) . .
O7 Mn1 O5 95.59(12) 2_655 .
O7 Mn1 O2 93.73(12) . .
O7 Mn1 O2 176.59(12) 2_655 .
O5 Mn1 O2 87.79(12) . .
O7 Mn1 O6 101.91(12) . .
O7 Mn1 O6 94.15(12) 2_655 .
O5 Mn1 O6 81.70(12) . .
O2 Mn1 O6 85.86(12) . .
O7 Mn1 O4 85.37(12) . .
O7 Mn1 O4 82.50(12) 2_655 .
O5 Mn1 O4 90.95(11) . .
O2 Mn1 O4 97.95(12) . .
O6 Mn1 O4 171.61(11) . .
O7 Mn1 Mn1 42.17(9) . 2_655
O7 Mn1 Mn1 41.11(8) 2_655 2_655
O5 Mn1 Mn1 136.63(10) . 2_655
O2 Mn1 Mn1 135.49(9) . 2_655
O6 Mn1 Mn1 96.46(8) . 2_655
O4 Mn1 Mn1 86.09(7) . 2_655
O7 Mn1 Mn2 48.89(9) . .
O7 Mn1 Mn2 86.48(9) 2_655 .
O5 Mn1 Mn2 127.59(9) . .
O2 Mn1 Mn2 91.83(9) . .
O6 Mn1 Mn2 150.56(8) . .
O4 Mn1 Mn2 37.26(7) . .
Mn1 Mn1 Mn2 65.25(2) 2_655 .
O7 Mn1 Mn2 84.20(9) . 2_655
O7 Mn1 Mn2 46.56(9) 2_655 2_655
O5 Mn1 Mn2 92.21(9) . 2_655
O2 Mn1 Mn2 133.94(9) . 2_655
O6 Mn1 Mn2 139.69(8) . 2_655
O4 Mn1 Mn2 36.00(7) . 2_655
Mn1 Mn1 Mn2 61.617(19) 2_655 2_655
Mn2 Mn1 Mn2 53.15(3) . 2_655
O4 Mn2 O4 83.09(12) . 2_655
O4 Mn2 O1 92.73(12) . .
O4 Mn2 O1 175.23(12) 2_655 .
O4 Mn2 O3 173.44(13) . .
O4 Mn2 O3 96.78(12) 2_655 .
O1 Mn2 O3 87.11(12) . .
O4 Mn2 O8 103.15(12) . .
O4 Mn2 O8 90.80(12) 2_655 .
O1 Mn2 O8 92.39(13) . .
O3 Mn2 O8 83.40(12) . .
O4 Mn2 O7 84.47(11) . .
O4 Mn2 O7 82.11(11) 2_655 .
O1 Mn2 O7 95.24(12) . .
O3 Mn2 O7 89.01(11) . .
O8 Mn2 O7 168.96(11) . .
O4 Mn2 Mn2 42.03(9) . 2_655
O4 Mn2 Mn2 41.56(8) 2_655 2_655
O1 Mn2 Mn2 134.53(9) . 2_655
O3 Mn2 Mn2 138.33(9) . 2_655
O8 Mn2 Mn2 94.32(9) . 2_655
O7 Mn2 Mn2 86.00(7) . 2_655
O4 Mn2 Mn1 48.36(9) . .
O4 Mn2 Mn1 86.26(9) 2_655 .
O1 Mn2 Mn1 89.24(9) . .
O3 Mn2 Mn1 125.09(9) . .
O8 Mn2 Mn1 151.50(9) . .
O7 Mn2 Mn1 36.89(7) . .
Mn2 Mn2 Mn1 65.24(2) 2_655 .
O4 Mn2 Mn1 83.65(9) . 2_655
O4 Mn2 Mn1 45.97(9) 2_655 2_655
O1 Mn2 Mn1 131.44(9) . 2_655
O3 Mn2 Mn1 91.54(9) . 2_655
O8 Mn2 Mn1 135.68(9) . 2_655
O7 Mn2 Mn1 36.21(7) . 2_655
Mn2 Mn2 Mn1 61.61(2) 2_655 2_655
Mn1 Mn2 Mn1 53.13(3) . 2_655
O4 Mn3 N1 139.95(12) . .
O4 Mn3 N9 79.79(12) . .
N1 Mn3 N9 98.97(13) . .
O4 Mn3 N10 74.19(12) . .
N1 Mn3 N10 70.14(13) . .
N9 Mn3 N10 114.72(13) . .
O4 Mn3 N7 127.79(12) . .
N1 Mn3 N7 87.03(13) . .
N9 Mn3 N7 69.15(13) . .
N10 Mn3 N7 157.13(13) . .
O4 Mn3 Cl1 102.15(9) . .
N1 Mn3 Cl1 96.77(10) . .
N9 Mn3 Cl1 152.30(10) . .
N10 Mn3 Cl1 92.03(10) . .
N7 Mn3 Cl1 89.15(10) . .
O7 Mn4 N5 129.26(12) . .
O7 Mn4 N12 78.61(12) . .
N5 Mn4 N12 152.05(14) . .
O7 Mn4 N11 79.67(12) . .
N5 Mn4 N11 71.73(13) . .
N12 Mn4 N11 118.17(13) . .
O7 Mn4 N3 144.63(12) . .
N5 Mn4 N3 82.61(13) . .
N12 Mn4 N3 70.08(14) . .
N11 Mn4 N3 100.67(13) . .
O7 Mn4 Cl2 94.37(9) . .
N5 Mn4 Cl2 90.18(10) . .
N12 Mn4 Cl2 89.43(10) . .
N11 Mn4 Cl2 149.40(10) . .
N3 Mn4 Cl2 101.20(10) . .
N10 O1 Mn2 115.3(2) . .
N12 O2 Mn1 117.0(2) . .
N11 O3 Mn2 115.9(2) . .
Mn2 O4 Mn2 96.42(12) . 2_655
Mn2 O4 Mn3 124.70(15) . .
Mn2 O4 Mn3 128.09(15) 2_655 .
Mn2 O4 Mn1 94.38(12) . .
Mn2 O4 Mn1 98.03(12) 2_655 .
Mn3 O4 Mn1 107.62(12) . .
N9 O5 Mn1 115.6(2) . .
Mn1 O6 H6O 103(3) . .
Mn1 O6 H6AO 98(3) . .
H6O O6 H6AO 112(4) . .
Mn1 O7 Mn1 96.72(13) . 2_655
Mn1 O7 Mn4 122.04(15) . .
Mn1 O7 Mn4 130.94(14) 2_655 .
Mn1 O7 Mn2 94.21(12) . .
Mn1 O7 Mn2 97.23(12) 2_655 .
Mn4 O7 Mn2 107.56(12) . .
Mn2 O8 H8OA 96.7(8) . .
Mn2 O8 H8OB 104(3) . .
H8OA O8 H8OB 112.2(16) . .
C1 N1 C5 115.3(4) . .
C1 N1 Mn3 126.3(3) . .
C5 N1 Mn3 117.6(3) . .
C12 N3 C8 116.1(4) . .
C12 N3 Mn4 115.3(3) . .
C8 N3 Mn4 128.2(3) . .
C15 N5 C19 117.6(4) . .
C15 N5 Mn4 124.0(3) . .
C19 N5 Mn4 116.3(3) . .
C21 N7 C25 117.5(4) . .
C21 N7 Mn3 125.0(3) . .
C25 N7 Mn3 115.7(3) . .
C26 N9 O5 115.2(4) . .
C26 N9 Mn3 117.4(3) . .
O5 N9 Mn3 127.4(2) . .
C6 N10 O1 115.6(4) . .
C6 N10 Mn3 117.9(3) . .
O1 N10 Mn3 126.4(3) . .
C20 N11 O3 116.0(3) . .
C20 N11 Mn4 115.8(3) . .
O3 N11 Mn4 128.1(2) . .
C13 N12 O2 117.4(3) . .
C13 N12 Mn4 118.9(3) . .
O2 N12 Mn4 123.4(3) . .
N1 C1 C2 124.9(5) . .
N1 C1 H1 117.6 . .
C2 C1 H1 117.5 . .
C1 C2 C3 118.8(4) . .
C1 C2 H2 120.6 . .
C3 C2 H2 120.6 . .
C2 C3 C4 118.7(5) . .
C2 C3 H3 120.7 . .
C4 C3 H3 120.7 . .
C5 C4 C3 118.6(5) . .
C5 C4 H4 120.7 . .
C3 C4 H4 120.7 . .
N1 C5 C4 123.7(4) . .
N1 C5 C6 115.3(4) . .
C4 C5 C6 120.9(4) . .
N10 C6 C7 121.1(4) . .
N10 C6 C5 118.1(4) . .
C7 C6 C5 120.8(4) . .
N2 C7 C6 178.0(5) . .
N3 C8 C9 124.0(4) . .
N3 C8 H8 118.0 . .
C9 C8 H8 118.0 . .
C8 C9 C10 118.6(5) . .
C8 C9 H9 120.7 . .
C10 C9 H9 120.7 . .
C11 C10 C9 118.9(5) . .
C11 C10 H10 120.5 . .
C9 C10 H10 120.5 . .
C10 C11 C12 118.8(4) . .
C10 C11 H11 120.6 . .
C12 C11 H11 120.6 . .
N3 C12 C11 123.6(4) . .
N3 C12 C13 116.3(4) . .
C11 C12 C13 120.1(4) . .
N12 C13 C14 122.6(4) . .
N12 C13 C12 117.6(4) . .
C14 C13 C12 119.7(4) . .
N4 C14 C13 175.1(5) . .
N5 C15 C16 122.7(4) . .
N5 C15 H15 118.7 . .
C16 C15 H15 118.7 . .
C15 C16 C17 119.6(5) . .
C15 C16 H16 120.2 . .
C17 C16 H16 120.2 . .
C18 C17 C16 118.7(5) . .
C18 C17 H17 120.6 . .
C16 C17 H17 120.6 . .
C17 C18 C19 118.9(4) . .
C17 C18 H18 120.5 . .
C19 C18 H18 120.5 . .
N5 C19 C18 122.4(4) . .
N5 C19 C20 114.9(4) . .
C18 C19 C20 122.6(4) . .
N11 C20 C28 122.6(4) . .
N11 C20 C19 118.4(4) . .
C28 C20 C19 118.9(4) . .
N7 C21 C22 123.2(5) . .
N7 C21 H21 118.4 . .
C22 C21 H21 118.4 . .
C21 C22 C23 119.5(5) . .
C21 C22 H22 120.3 . .
C23 C22 H22 120.3 . .
C22 C23 C24 117.9(5) . .
C22 C23 H23 121.0 . .
C24 C23 H23 121.0 . .
C23 C24 C25 119.8(5) . .
C23 C24 H24 120.1 . .
C25 C24 H24 120.1 . .
N7 C25 C24 121.9(4) . .
N7 C25 C26 114.6(4) . .
C24 C25 C26 123.4(4) . .
N9 C26 C27 120.8(4) . .
N9 C26 C25 119.0(4) . .
C27 C26 C25 120.1(4) . .
N8 C27 C26 178.0(5) . .
N6 C28 C20 177.1(5) . .
Cl4 C1W Cl3 111.5(3) . .
Cl4 C1W H1W1 109.3 . .
Cl3 C1W H1W1 109.3 . .
Cl4 C1W H1W2 109.3 . .
Cl3 C1W H1W2 109.3 . .
H1W1 C1W H1W2 108.0 . .
Cl5 C2W Cl6 116.3(5) . .
Cl5 C2W H2W1 108.2 . .
Cl6 C2W H2W1 108.2 . .
Cl5 C2W H2W2 108.2 . .
Cl6 C2W H2W2 108.2 . .
H2W1 C2W H2W2 107.4 . .
Cl5' Cl5' C2W' 163.2(6) 2_656 .
Cl5' C2W' Cl6' 112.5(6) . .
Cl5' C2W' H2W3 109.1 . .
Cl6' C2W' H2W3 109.1 . .
Cl5' C2W' H2W4 109.1 . .
Cl6' C2W' H2W4 109.1 . .
H2W3 C2W' H2W4 107.8 . .

loop_
_geom_bond_atom_site_label_1
_geom_bond_atom_site_label_2
_geom_bond_distance
_geom_bond_site_symmetry_2
Mn1 O7 1.867(3) .
Mn1 O7 1.906(3) 2_655
Mn1 O5 1.945(3) .
Mn1 O2 1.963(3) .
Mn1 O6 2.256(3) .
Mn1 O4 2.324(3) .
Mn1 Mn1 2.8195(13) 2_655
Mn1 Mn2 3.1008(10) .
Mn1 Mn2 3.2008(10) 2_655
Mn2 O4 1.883(3) .
Mn2 O4 1.900(3) 2_655
Mn2 O1 1.934(3) .
Mn2 O3 1.966(3) .
Mn2 O8 2.230(3) .
Mn2 O7 2.343(3) .
Mn2 Mn2 2.8204(13) 2_655
Mn2 Mn1 3.2008(10) 2_655
Mn3 O4 2.139(3) .
Mn3 N1 2.312(4) .
Mn3 N9 2.334(4) .
Mn3 N10 2.344(4) .
Mn3 N7 2.350(4) .
Mn3 Cl1 2.4097(15) .
Mn4 O7 2.130(3) .
Mn4 N5 2.264(4) .
Mn4 N12 2.284(4) .
Mn4 N11 2.308(4) .
Mn4 N3 2.364(4) .
Mn4 Cl2 2.4699(14) .
O1 N10 1.344(4) .
O2 N12 1.349(4) .
O3 N11 1.329(4) .
O4 Mn2 1.900(3) 2_655
O5 N9 1.341(4) .
O6 H6O 0.87(2) .
O6 H6AO 0.89(2) .
O7 Mn1 1.906(3) 2_655
O8 H8OA 0.905(10) .
O8 H8OB 0.897(10) .
N1 C1 1.338(5) .
N1 C5 1.359(6) .
N2 C7 1.146(6) .
N3 C12 1.344(5) .
N3 C8 1.358(6) .
N4 C14 1.127(6) .
N5 C15 1.327(6) .
N5 C19 1.363(6) .
N6 C28 1.143(6) .
N7 C21 1.331(6) .
N7 C25 1.353(6) .
N8 C27 1.139(6) .
N9 C26 1.288(5) .
N10 C6 1.291(6) .
N11 C20 1.308(5) .
N12 C13 1.304(6) .
C1 C2 1.366(6) .
C1 H1 0.9300 .
C2 C3 1.369(7) .
C2 H2 0.9300 .
C3 C4 1.390(6) .
C3 H3 0.9300 .
C4 C5 1.372(6) .
C4 H4 0.9300 .
C5 C6 1.479(6) .
C6 C7 1.442(6) .
C8 C9 1.371(7) .
C8 H8 0.9300 .
C9 C10 1.384(7) .
C9 H9 0.9300 .
C10 C11 1.381(7) .
C10 H10 0.9300 .
C11 C12 1.384(6) .
C11 H11 0.9300 .
C12 C13 1.471(6) .
C13 C14 1.436(6) .
C15 C16 1.380(6) .
C15 H15 0.9300 .
C16 C17 1.381(7) .
C16 H16 0.9300 .
C17 C18 1.371(7) .
C17 H17 0.9300 .
C18 C19 1.384(6) .
C18 H18 0.9300 .
C19 C20 1.474(6) .
C20 C28 1.432(6) .
C21 C22 1.374(7) .
C21 H21 0.9300 .
C22 C23 1.376(7) .
C22 H22 0.9300 .
C23 C24 1.376(7) .
C23 H23 0.9300 .
C24 C25 1.382(6) .
C24 H24 0.9300 .
C25 C26 1.462(6) .
C26 C27 1.455(7) .
Cl3 C1W 1.775(6) .
Cl4 C1W 1.749(6) .
C1W H1W1 0.9700 .
C1W H1W2 0.9700 .
C2W Cl5 1.709(6) .
C2W Cl6 1.723(6) .
C2W H2W1 0.9700 .
C2W H2W2 0.9700 .
Cl5' Cl5' 1.534(7) 2_656
Cl5' C2W' 1.702(8) .
Cl6' C2W' 1.751(8) .
C2W' H2W3 0.9700 .
C2W' H2W4 0.9700 .
